data_2232004
loop_
_publ_author_name
'Zhao, Yiliang'
'Ng, Clarissa K. L.'

_publ_section_title
;
 4-(6-Chloroimidazo[1,2-<i>b</i>]pyridazin-3-yl)benzonitrile
;
_journal_coeditor_code NG5227
_journal_issue 10
_journal_name_full 'Acta Crystallographica Section E'
_journal_page_first o2710
_journal_paper_doi 10.1107/S1600536811037901
_journal_volume 67
_journal_year 2011
_chemical_formula_iupac 'C13 H7 Cl1 N4'
_chemical_formula_moiety 'C13 H7 Cl1 N4'
_chemical_formula_sum 'C13 H7 Cl N4'
_chemical_formula_weight 254.68
_chemical_name_systematic
;
4-(6-Chloroimidazo[1,2-<i>b</i>]pyridazin-3-yl)benzonitrile
;
_space_group_IT_number 88
_symmetry_cell_setting tetragonal
_symmetry_space_group_name_Hall '-I 4ad'
_symmetry_space_group_name_H-M 'I 41/a :2'
_atom_sites_solution_hydrogens geom
_atom_sites_solution_primary direct
_atom_sites_solution_secondary difmap
_audit_creation_method SHELXL-97
_cell_angle_alpha 90.00
_cell_angle_beta 90.00
_cell_angle_gamma 90.00
_cell_formula_units_Z 16
_cell_length_a 13.5513(12)
_cell_length_b 13.5513
_cell_length_c 24.566(3)
_cell_measurement_reflns_used 500
_cell_measurement_temperature 150(2)
_cell_measurement_theta_max 62.3
_cell_measurement_theta_min 1.72
_cell_volume 4511.2(7)
_computing_cell_refinement 'SAINT (Bruker, 2008)'
_computing_data_collection 'APEX2 (Bruker, 2008)'
_computing_data_reduction 'SAINT (Bruker, 2008)'
_computing_molecular_graphics 'ORTEP-3 for Windows (Farrugia, 1999)'
_computing_publication_material 'SHELXL97 (Sheldrick, 2008) and publCIF (Westrip, 2010)'
_computing_structure_refinement 'SHELXL97 (Sheldrick, 2008)'
_computing_structure_solution 'SHELXS97 (Sheldrick, 2008)'
_diffrn_ambient_temperature 150(2)
_diffrn_measured_fraction_theta_full 0.991
_diffrn_measured_fraction_theta_max 0.991
_diffrn_measurement_device_type 'Bruker SMART APEXII CCD'
_diffrn_measurement_method \w
_diffrn_radiation_monochromator graphite
_diffrn_radiation_source 'fine-focus sealed tube'
_diffrn_radiation_type MoK\a
_diffrn_radiation_wavelength 0.71073
_diffrn_reflns_av_R_equivalents 0.0324
_diffrn_reflns_av_sigmaI/netI 0.0205
_diffrn_reflns_limit_h_max 32
_diffrn_reflns_limit_h_min -33
_diffrn_reflns_limit_k_max 31
_diffrn_reflns_limit_k_min -33
_diffrn_reflns_limit_l_max 60
_diffrn_reflns_limit_l_min -58
_diffrn_reflns_number 140841
_diffrn_reflns_theta_full 62.30
_diffrn_reflns_theta_max 62.30
_diffrn_reflns_theta_min 1.72
_exptl_absorpt_coefficient_mu 0.323
_exptl_absorpt_correction_T_max 0.7457
_exptl_absorpt_correction_T_min 0.6591
_exptl_absorpt_correction_type multi-scan
_exptl_absorpt_process_details '(SAINT; Bruker, 2008)'
_exptl_crystal_colour Colourless
_exptl_crystal_density_diffrn 1.500
_exptl_crystal_density_method 'not measured'
_exptl_crystal_description Block
_exptl_crystal_F_000 2080
_exptl_crystal_size_max 0.25
_exptl_crystal_size_mid 0.15
_exptl_crystal_size_min 0.10
_refine_diff_density_max 0.849
_refine_diff_density_min -0.339
_refine_ls_extinction_method none
_refine_ls_goodness_of_fit_ref 1.081
_refine_ls_hydrogen_treatment refall
_refine_ls_matrix_type full
_refine_ls_number_parameters 191
_refine_ls_number_reflns 18107
_refine_ls_number_restraints 7
_refine_ls_restrained_S_all 1.081
_refine_ls_R_factor_all 0.0720
_refine_ls_R_factor_gt 0.0429
_refine_ls_shift/su_max 0.001
_refine_ls_shift/su_mean 0.001
_refine_ls_structure_factor_coef Fsqd
_refine_ls_weighting_details 'calc w=1/[\s^2^(Fo^2^)+(0.0756P)^2^+0.0000P] where P=(Fo^2^+2Fc^2^)/3'
_refine_ls_weighting_scheme calc
_refine_ls_wR_factor_gt 0.1236
_refine_ls_wR_factor_ref 0.1411
_reflns_number_gt 11833
_reflns_number_total 18107
_reflns_threshold_expression I>2sigma(I)
_cod_data_source_file ng5227.cif
_cod_data_source_block I
_cod_original_cell_volume 4511.3(7)
_cod_original_sg_symbol_H-M 'I 41/a'
_cod_original_formula_sum 'C13 H7 Cl1 N4'
_cod_database_code 2232004
_cod_database_fobs_code 2232004

loop_
_symmetry_equiv_pos_as_xyz
'x, y, z'
'-y+1/4, x+3/4, z+3/4'
'y+1/4, -x+1/4, z+1/4'
'-x, -y+1/2, z'
'x+1/2, y+1/2, z+1/2'
'-y+3/4, x+5/4, z+5/4'
'y+3/4, -x+3/4, z+3/4'
'-x+1/2, -y+1, z+1/2'
'-x, -y, -z'
'y-1/4, -x-3/4, -z-3/4'
'-y-1/4, x-1/4, -z-1/4'
'x, y-1/2, -z'
'-x+1/2, -y+1/2, -z+1/2'
'y+1/4, -x-1/4, -z-1/4'
'-y+1/4, x+1/4, -z+1/4'
'x+1/2, y, -z+1/2'

loop_
_atom_site_type_symbol
_atom_site_label
_atom_site_fract_x
_atom_site_fract_y
_atom_site_fract_z
_atom_site_U_iso_or_equiv
_atom_site_adp_type
_atom_site_calc_flag
_atom_site_refinement_flags
_atom_site_occupancy
_atom_site_symmetry_multiplicity
C C1 0.39217(3) 0.36640(3) 0.159032(17) 0.01678(5) Uani d . 1 1
C C2 0.37908(3) 0.45664(3) 0.187490(19) 0.01942(6) Uani d D 1 1
C C3 0.36436(3) 0.45225(3) 0.242477(19) 0.01919(6) Uani d D 1 1
C C4 0.36372(3) 0.35883(3) 0.267513(16) 0.01652(5) Uani d . 1 1
C C5 0.35942(3) 0.23262(3) 0.319699(16) 0.01807(5) Uani d D 1 1
C C6 0.37353(3) 0.19353(3) 0.267716(15) 0.01514(5) Uani d . 1 1
C C7 0.37986(3) 0.09040(3) 0.251063(15) 0.01514(5) Uani d . 1 1
C C8 0.38792(3) 0.01863(3) 0.292379(18) 0.01890(6) Uani d D 1 1
C C9 0.38734(4) -0.08101(3) 0.27984(2) 0.02124(7) Uani d D 1 1
C C10 0.38037(3) -0.11125(3) 0.22543(2) 0.01965(6) Uani d . 1 1
C C11 0.37593(3) -0.04085(3) 0.183904(18) 0.01980(6) Uani d D 1 1
C C12 0.37476(3) 0.05927(3) 0.196657(16) 0.01772(5) Uani d D 1 1
C C13 0.37580(4) -0.21460(3) 0.21251(2) 0.02413(8) Uani d . 1 1
N N1 0.37014(5) -0.29780(4) 0.20267(3) 0.03142(10) Uani d . 1 1
N N2 0.39085(2) 0.27773(2) 0.179828(13) 0.01557(4) Uani d . 1 1
N N3 0.37627(2) 0.27594(2) 0.234420(13) 0.01445(4) Uani d . 1 1
N N4 0.35305(3) 0.33273(3) 0.319431(15) 0.01907(5) Uani d . 1 1
Cl Cl1 0.413952(9) 0.370824(9) 0.089725(5) 0.02143(3) Uani d . 1 1
H H2 0.3846(8) 0.5243(4) 0.1643(3) 0.031(2) Uiso d D 1 1
H H3 0.3542(7) 0.5204(4) 0.2647(4) 0.030(2) Uiso d D 1 1
H H5 0.3569(8) 0.1898(7) 0.3569(2) 0.034(3) Uiso d D 1 1
H H8 0.3999(8) 0.0435(7) 0.33372(15) 0.031(2) Uiso d D 1 1
H H9 0.3914(7) -0.1341(6) 0.3127(3) 0.029(2) Uiso d D 1 1
H H11 0.3662(8) -0.0628(9) 0.14188(16) 0.042(3) Uiso d D 1 1
H H12 0.3662(7) 0.1155(5) 0.1657(3) 0.030(2) Uiso d D 1 1

loop_
_atom_site_aniso_label
_atom_site_aniso_U_11
_atom_site_aniso_U_22
_atom_site_aniso_U_33
_atom_site_aniso_U_12
_atom_site_aniso_U_13
_atom_site_aniso_U_23
C1 0.01593(12) 0.01674(12) 0.01767(13) 0.00052(9) -0.00065(9) 0.00152(9)
C2 0.02065(14) 0.01551(12) 0.02209(15) 0.00112(10) -0.00169(11) 0.00123(10)
C3 0.02072(14) 0.01484(12) 0.02199(15) 0.00197(10) -0.00191(11) -0.00164(10)
C4 0.01706(12) 0.01544(11) 0.01706(12) 0.00196(9) -0.00169(9) -0.00230(9)
C5 0.02051(14) 0.01867(13) 0.01504(11) 0.00221(10) -0.00118(10) -0.00095(9)
C6 0.01548(11) 0.01474(11) 0.01520(11) 0.00104(8) -0.00108(8) -0.00048(8)
C7 0.01486(11) 0.01468(11) 0.01587(11) 0.00048(8) -0.00133(8) -0.00043(8)
C8 0.02312(15) 0.01589(12) 0.01768(13) 0.00058(10) -0.00269(11) 0.00081(10)
C9 0.02647(18) 0.01571(13) 0.02155(15) 0.00072(11) -0.00397(13) 0.00104(11)
C10 0.02066(14) 0.01475(12) 0.02353(16) 0.00046(10) -0.00355(12) -0.00161(11)
C11 0.02297(16) 0.01711(13) 0.01932(14) -0.00005(11) -0.00236(11) -0.00292(10)
C12 0.02068(14) 0.01622(12) 0.01625(12) -0.00001(10) -0.00164(10) -0.00097(9)
C13 0.02702(19) 0.01604(14) 0.0293(2) 0.00087(12) -0.00495(16) -0.00242(13)
N1 0.0399(3) 0.01696(15) 0.0374(3) 0.00031(15) -0.0067(2) -0.00451(15)
N2 0.01569(10) 0.01588(10) 0.01514(9) 0.00048(7) -0.00012(7) 0.00018(7)
N3 0.01422(9) 0.01436(9) 0.01476(9) 0.00097(7) -0.00081(7) -0.00084(7)
N4 0.02264(13) 0.01842(12) 0.01614(11) 0.00297(9) -0.00162(9) -0.00302(9)
Cl1 0.02372(5) 0.02314(5) 0.01744(4) 0.00047(3) 0.00083(3) 0.00373(3)

loop_
_atom_type_symbol
_atom_type_description
_atom_type_scat_dispersion_real
_atom_type_scat_dispersion_imag
_atom_type_scat_source
C C 0.0033 0.0016 'International Tables Vol C Tables 4.2.6.8 and 6.1.1.4'
H H 0.0000 0.0000 'International Tables Vol C Tables 4.2.6.8 and 6.1.1.4'
N N 0.0061 0.0033 'International Tables Vol C Tables 4.2.6.8 and 6.1.1.4'
Cl Cl 0.1484 0.1585 'International Tables Vol C Tables 4.2.6.8 and 6.1.1.4'

loop_
_geom_angle_atom_site_label_1
_geom_angle_atom_site_label_2
_geom_angle_atom_site_label_3
_geom_angle
N2 C1 C2 126.74(4)
N2 C1 Cl1 114.80(3)
C2 C1 Cl1 118.45(3)
C3 C2 C1 117.87(4)
C3 C2 H2 124.6(5)
C1 C2 H2 117.5(5)
C2 C3 C4 118.16(4)
C2 C3 H3 118.7(5)
C4 C3 H3 123.2(5)
N4 C4 N3 110.92(3)
N4 C4 C3 131.17(4)
N3 C4 C3 117.91(4)
N4 C5 C6 112.52(4)
N4 C5 H5 122.4(6)
C6 C5 H5 125.0(6)
N3 C6 C5 103.77(3)
N3 C6 C7 127.26(3)
C5 C6 C7 128.92(4)
C12 C7 C8 118.82(4)
C12 C7 C6 123.52(3)
C8 C7 C6 117.62(3)
C9 C8 C7 120.80(4)
C9 C8 H8 120.9(6)
C7 C8 H8 118.2(6)
C8 C9 C10 119.84(4)
C8 C9 H9 118.8(6)
C10 C9 H9 121.4(6)
C11 C10 C9 119.96(4)
C11 C10 C13 120.14(4)
C9 C10 C13 119.89(4)
C12 C11 C10 120.08(4)
C12 C11 H11 118.7(7)
C10 C11 H11 120.9(7)
C11 C12 C7 120.44(4)
C11 C12 H12 121.9(5)
C7 C12 H12 117.6(5)
N1 C13 C10 178.50(7)
C1 N2 N3 113.92(3)
N2 N3 C6 127.06(3)
N2 N3 C4 125.38(3)
C6 N3 C4 107.54(3)
C4 N4 C5 105.24(3)

loop_
_geom_bond_atom_site_label_1
_geom_bond_atom_site_label_2
_geom_bond_distance
C1 N2 1.3058(5)
C1 C2 1.4197(6)
C1 Cl1 1.7291(5)
C2 C3 1.3668(7)
C2 H2 1.0819(10)
C3 C4 1.4074(6)
C3 H3 1.0816(10)
C4 N4 1.3315(6)
C4 N3 1.3970(5)
C5 N4 1.3593(6)
C5 C6 1.3957(5)
C5 H5 1.0827(10)
C6 N3 1.3847(5)
C6 C7 1.4588(5)
C7 C12 1.4033(5)
C7 C8 1.4100(6)
C8 C9 1.3849(6)
C8 H8 1.0824(10)
C9 C10 1.4014(7)
C9 H9 1.0824(10)
C10 C11 1.3980(7)
C10 C13 1.4374(6)
C11 C12 1.3925(6)
C11 H11 1.0825(10)
C12 H12 1.0823(10)
C13 N1 1.1557(7)
N2 N3 1.3558(5)

loop_
_geom_hbond_atom_site_label_D
_geom_hbond_atom_site_label_H
_geom_hbond_atom_site_label_A
_geom_hbond_site_symmetry_A
_geom_hbond_distance_DH
_geom_hbond_distance_HA
_geom_hbond_distance_DA
_geom_hbond_angle_DHA
C2 H2 N1 1_565 1.082(6) 2.597(6) 3.3502(7) 126.1(5)
C3 H3 Cl1 6_544 1.081(7) 2.701(8) 3.7389(6) 160.8(7)
C5 H5 N4 11_656 1.082(6) 2.312(7) 3.3341(7) 156.8(8)
C8 H8 N4 11_656 1.082(5) 2.523(5) 3.6049(8) 176.7(8)
C12 H12 N2 ? 1.082(7) 2.246(7) 2.9975(6) 124.8(5)

loop_
_geom_torsion_atom_site_label_1
_geom_torsion_atom_site_label_2
_geom_torsion_atom_site_label_3
_geom_torsion_atom_site_label_4
_geom_torsion
N2 C1 C2 C3 0.66(7)
Cl1 C1 C2 C3 -178.41(3)
C1 C2 C3 C4 0.41(6)
C2 C3 C4 N4 178.65(4)
C2 C3 C4 N3 -1.24(6)
N4 C5 C6 N3 0.34(5)
N4 C5 C6 C7 -177.28(4)
N3 C6 C7 C12 -10.13(6)
C5 C6 C7 C12 166.96(4)
N3 C6 C7 C8 172.24(4)
C5 C6 C7 C8 -10.67(6)
C12 C7 C8 C9 -2.26(6)
C6 C7 C8 C9 175.48(4)
C7 C8 C9 C10 1.11(7)
C8 C9 C10 C11 1.22(7)
C8 C9 C10 C13 -177.53(5)
C9 C10 C11 C12 -2.37(7)
C13 C10 C11 C12 176.38(4)
C10 C11 C12 C7 1.19(7)
C8 C7 C12 C11 1.11(6)
C6 C7 C12 C11 -176.50(4)
C11 C10 C13 N1 -112(3)
C9 C10 C13 N1 67(3)
C2 C1 N2 N3 -0.74(6)
Cl1 C1 N2 N3 178.35(3)
C1 N2 N3 C6 -178.44(4)
C1 N2 N3 C4 -0.23(5)
C5 C6 N3 N2 178.38(3)
C7 C6 N3 N2 -3.94(6)
C5 C6 N3 C4 -0.09(4)
C7 C6 N3 C4 177.58(4)
N4 C4 N3 N2 -178.70(4)
C3 C4 N3 N2 1.21(6)
N4 C4 N3 C6 -0.19(4)
C3 C4 N3 C6 179.72(4)
N3 C4 N4 C5 0.39(5)
C3 C4 N4 C5 -179.51(4)
C6 C5 N4 C4 -0.46(5)

loop_
_cod_related_entry_id
_cod_related_entry_database
_cod_related_entry_code
1 ChemSpider 30657058
